data_4001774
loop_
_publ_author_name
'Zeilinger, Michael'
'Benson, Daryn'
'H\"aussermann, Ulrich'
'F\"assler, Thomas F.'

_publ_section_title
;
 Single Crystal Growth and Thermodynamic Stability of Li17Si4
;
_journal_issue 9
_journal_name_full 'Chemistry of Materials'
_journal_page_first 1960
_journal_paper_doi 10.1021/cm400612k
_journal_volume 25
_journal_year 2013
_chemical_formula_analytical 'Li17 Si4'
_chemical_formula_moiety 'Li17 Si4'
_chemical_formula_sum 'Li17 Si4'
_chemical_formula_weight 230.34
_chemical_melting_point '754 K, peritectical decomposition'
_chemical_name_common 'Lithium Silicide'
_chemical_name_systematic
;
?
;
_space_group_IT_number 216
_symmetry_cell_setting cubic
_symmetry_Int_Tables_number 216
_symmetry_space_group_name_Hall 'F -4 2 3'
_symmetry_space_group_name_H-M 'F -4 3 m'
_atom_sites_solution_primary direct
_atom_sites_solution_secondary difmap
_audit_creation_method SHELXL-97
_cell_angle_alpha 90.00
_cell_angle_beta 90.00
_cell_angle_gamma 90.00
_cell_formula_units_Z 20
_cell_length_a 18.6563(2)
_cell_length_b 18.6563(2)
_cell_length_c 18.6563(2)
_cell_measurement_reflns_used 9997
_cell_measurement_temperature 123(2)
_cell_measurement_theta_max 47.3501
_cell_measurement_theta_min 3.0883
_cell_volume 6493.47(12)
_citation_year 2013
_computing_cell_refinement 'SAINT Version 7.56a, Bruker AXS Inc., Madison, Wisconsin, USA, 2008. '
_computing_data_collection
;APEX suite of crystallographic software. APEX 2 Version 2008.4,
 Bruker AXS Inc., Madison, Wisconsin, USA, 2008.
;
_computing_data_reduction 'SAINT Version 7.56a, Bruker AXS Inc., Madison, Wisconsin, USA, 2008. '
_computing_molecular_graphics 'Diamond 3 (Crystal Impact 2011)'
_computing_publication_material 'SHELXL-97 (Sheldrick, 1997)'
_computing_structure_refinement 'SHELXL-97 (Sheldrick, 1997)'
_computing_structure_solution 'SHELXS-97 (Sheldrick, 1990)'
_diffrn_ambient_temperature 123(2)
_diffrn_detector 'CCD plate'
_diffrn_detector_area_resol_mean 16
_diffrn_measured_fraction_theta_full 0.996
_diffrn_measured_fraction_theta_max 0.996
_diffrn_measurement_device_type 'Bruker APEX-II CCD'
_diffrn_measurement_method 'phi- and omega-rotation'
_diffrn_radiation_monochromator graphite
_diffrn_radiation_source 'fine-focus sealed tube'
_diffrn_radiation_type MoK\a
_diffrn_radiation_wavelength 0.71073
_diffrn_reflns_av_R_equivalents 0.0356
_diffrn_reflns_av_sigmaI/netI 0.0209
_diffrn_reflns_limit_h_max 37
_diffrn_reflns_limit_h_min -38
_diffrn_reflns_limit_k_max 28
_diffrn_reflns_limit_k_min -38
_diffrn_reflns_limit_l_max 26
_diffrn_reflns_limit_l_min -35
_diffrn_reflns_number 32178
_diffrn_reflns_theta_full 47.62
_diffrn_reflns_theta_max 47.62
_diffrn_reflns_theta_min 1.89
_exptl_absorpt_coefficient_mu 0.394
_exptl_absorpt_correction_T_max 0.7494
_exptl_absorpt_correction_T_min 0.5967
_exptl_absorpt_correction_type multi-scan
_exptl_absorpt_process_details 'SADABS, Bruker, 2008b'
_exptl_crystal_colour 'metallic silver'
_exptl_crystal_density_diffrn 1.178
_exptl_crystal_density_meas ?
_exptl_crystal_density_method 'not measured'
_exptl_crystal_description block
_exptl_crystal_F_000 2140
_exptl_crystal_size_max 0.3
_exptl_crystal_size_mid 0.3
_exptl_crystal_size_min 0.3
_refine_diff_density_max 0.199
_refine_diff_density_min -0.405
_refine_diff_density_rms 0.048
_refine_ls_abs_structure_details 'Flack H D (1983), Acta Cryst. A39, 876-881'
_refine_ls_abs_structure_Flack 0.49(7)
_refine_ls_extinction_coef 'not refined'
_refine_ls_extinction_method none
_refine_ls_goodness_of_fit_ref 1.061
_refine_ls_matrix_type full
_refine_ls_number_parameters 67
_refine_ls_number_reflns 2971
_refine_ls_number_restraints 0
_refine_ls_restrained_S_all 1.061
_refine_ls_R_factor_all 0.0284
_refine_ls_R_factor_gt 0.0207
_refine_ls_shift/su_max 0.003
_refine_ls_shift/su_mean 0.000
_refine_ls_structure_factor_coef Fsqd
_refine_ls_weighting_details 'calc w=1/[\s^2^(Fo^2^)+(0.0130P)^2^+0.3128P] where P=(Fo^2^+2Fc^2^)/3'
_refine_ls_weighting_scheme calc
_refine_ls_wR_factor_gt 0.0352
_refine_ls_wR_factor_ref 0.0369
_reflns_number_gt 2620
_reflns_number_total 2971
_reflns_threshold_expression >2sigma(I)
_cod_data_source_file cm400612k_si_002.cif
_cod_data_source_block Li17Si4_123K
_cod_depositor_comments
;
The following automatic conversions were performed:

'_exptl_crystal_density_meas' value 'not measured' was changed to '?'
- the value is perceived as not measured.

Automatic conversion script
Id: cif_fix_values 3008 2015-01-20 13:52:24Z robertas 
;
_cod_original_cell_volume 6493.5(1)
_cod_database_code 4001774

loop_
_symmetry_equiv_pos_as_xyz
'x, y, z'
'-x, -y, z'
'-x, y, -z'
'x, -y, -z'
'z, x, y'
'z, -x, -y'
'-z, -x, y'
'-z, x, -y'
'y, z, x'
'-y, z, -x'
'y, -z, -x'
'-y, -z, x'
'y, x, z'
'-y, -x, z'
'y, -x, -z'
'-y, x, -z'
'x, z, y'
'-x, z, -y'
'-x, -z, y'
'x, -z, -y'
'z, y, x'
'z, -y, -x'
'-z, y, -x'
'-z, -y, x'
'x, y+1/2, z+1/2'
'-x, -y+1/2, z+1/2'
'-x, y+1/2, -z+1/2'
'x, -y+1/2, -z+1/2'
'z, x+1/2, y+1/2'
'z, -x+1/2, -y+1/2'
'-z, -x+1/2, y+1/2'
'-z, x+1/2, -y+1/2'
'y, z+1/2, x+1/2'
'-y, z+1/2, -x+1/2'
'y, -z+1/2, -x+1/2'
'-y, -z+1/2, x+1/2'
'y, x+1/2, z+1/2'
'-y, -x+1/2, z+1/2'
'y, -x+1/2, -z+1/2'
'-y, x+1/2, -z+1/2'
'x, z+1/2, y+1/2'
'-x, z+1/2, -y+1/2'
'-x, -z+1/2, y+1/2'
'x, -z+1/2, -y+1/2'
'z, y+1/2, x+1/2'
'z, -y+1/2, -x+1/2'
'-z, y+1/2, -x+1/2'
'-z, -y+1/2, x+1/2'
'x+1/2, y, z+1/2'
'-x+1/2, -y, z+1/2'
'-x+1/2, y, -z+1/2'
'x+1/2, -y, -z+1/2'
'z+1/2, x, y+1/2'
'z+1/2, -x, -y+1/2'
'-z+1/2, -x, y+1/2'
'-z+1/2, x, -y+1/2'
'y+1/2, z, x+1/2'
'-y+1/2, z, -x+1/2'
'y+1/2, -z, -x+1/2'
'-y+1/2, -z, x+1/2'
'y+1/2, x, z+1/2'
'-y+1/2, -x, z+1/2'
'y+1/2, -x, -z+1/2'
'-y+1/2, x, -z+1/2'
'x+1/2, z, y+1/2'
'-x+1/2, z, -y+1/2'
'-x+1/2, -z, y+1/2'
'x+1/2, -z, -y+1/2'
'z+1/2, y, x+1/2'
'z+1/2, -y, -x+1/2'
'-z+1/2, y, -x+1/2'
'-z+1/2, -y, x+1/2'
'x+1/2, y+1/2, z'
'-x+1/2, -y+1/2, z'
'-x+1/2, y+1/2, -z'
'x+1/2, -y+1/2, -z'
'z+1/2, x+1/2, y'
'z+1/2, -x+1/2, -y'
'-z+1/2, -x+1/2, y'
'-z+1/2, x+1/2, -y'
'y+1/2, z+1/2, x'
'-y+1/2, z+1/2, -x'
'y+1/2, -z+1/2, -x'
'-y+1/2, -z+1/2, x'
'y+1/2, x+1/2, z'
'-y+1/2, -x+1/2, z'
'y+1/2, -x+1/2, -z'
'-y+1/2, x+1/2, -z'
'x+1/2, z+1/2, y'
'-x+1/2, z+1/2, -y'
'-x+1/2, -z+1/2, y'
'x+1/2, -z+1/2, -y'
'z+1/2, y+1/2, x'
'z+1/2, -y+1/2, -x'
'-z+1/2, y+1/2, -x'
'-z+1/2, -y+1/2, x'

loop_
_atom_site_label
_atom_site_type_symbol
_atom_site_fract_x
_atom_site_fract_y
_atom_site_fract_z
_atom_site_U_iso_or_equiv
_atom_site_adp_type
_atom_site_occupancy
_atom_site_symmetry_multiplicity
_atom_site_calc_flag
_atom_site_refinement_flags
Si1 Si 0.159759(8) 0.159759(8) 0.159759(8) 0.00689(4) Uani 1 6 d S
Si2 Si 0.916599(8) 0.916599(8) 0.916599(8) 0.00626(4) Uani 1 6 d S
Si3 Si 0.321327(11) 0.0000 0.0000 0.00701(4) Uani 1 4 d S
Si4 Si 0.570307(10) 0.2500 0.2500 0.00681(4) Uani 1 4 d S
Li1 Li 0.07410(6) 0.07410(6) 0.07410(6) 0.0149(3) Uani 1 6 d S
Li2 Li 0.30284(5) 0.30284(5) 0.30284(5) 0.0125(3) Uani 1 6 d S
Li3 Li 0.41794(7) 0.41794(7) 0.41794(7) 0.0127(3) Uani 1 6 d S
Li4 Li 0.55713(5) 0.55713(5) 0.55713(5) 0.0125(3) Uani 1 6 d S
Li5 Li 0.68687(5) 0.68687(5) 0.68687(5) 0.0123(3) Uani 1 6 d S
Li6 Li 0.83168(6) 0.83168(6) 0.83168(6) 0.0135(4) Uani 1 6 d S
Li7 Li 0.16807(8) 0.0000 0.0000 0.0118(3) Uani 1 4 d S
Li8 Li 0.07492(9) 0.2500 0.2500 0.0139(3) Uani 1 4 d S
Li9 Li 0.09068(4) 0.09068(4) 0.26186(6) 0.0157(2) Uani 1 2 d S
Li10 Li 0.09013(5) 0.09013(5) 0.76176(6) 0.0160(2) Uani 1 2 d S
Li11 Li 0.15503(4) 0.15503(4) 0.51978(6) 0.01613(19) Uani 1 2 d S
Li12 Li 0.16327(4) 0.16327(4) 0.00286(7) 0.0143(3) Uani 1 2 d S
Li13 Li 0.0000 0.0000 0.0000 0.0105(6) Uani 1 24 d S

loop_
_atom_site_aniso_label
_atom_site_aniso_U_11
_atom_site_aniso_U_22
_atom_site_aniso_U_33
_atom_site_aniso_U_23
_atom_site_aniso_U_13
_atom_site_aniso_U_12
Si1 0.00689(4) 0.00689(4) 0.00689(4) 0.00014(4) 0.00014(4) 0.00014(4)
Si2 0.00626(4) 0.00626(4) 0.00626(4) -0.00017(4) -0.00017(4) -0.00017(4)
Si3 0.00649(7) 0.00727(5) 0.00727(5) -0.00067(7) 0.000 0.000
Si4 0.00671(8) 0.00685(5) 0.00685(5) 0.00035(6) 0.000 0.000
Li1 0.0149(3) 0.0149(3) 0.0149(3) -0.0002(3) -0.0002(3) -0.0002(3)
Li2 0.0125(3) 0.0125(3) 0.0125(3) 0.0009(3) 0.0009(3) 0.0009(3)
Li3 0.0127(3) 0.0127(3) 0.0127(3) 0.0015(3) 0.0015(3) 0.0015(3)
Li4 0.0125(3) 0.0125(3) 0.0125(3) 0.0007(3) 0.0007(3) 0.0007(3)
Li5 0.0123(3) 0.0123(3) 0.0123(3) 0.0019(3) 0.0019(3) 0.0019(3)
Li6 0.0135(4) 0.0135(4) 0.0135(4) -0.0006(3) -0.0006(3) -0.0006(3)
Li7 0.0130(6) 0.0112(4) 0.0112(4) 0.0002(6) 0.000 0.000
Li8 0.0118(6) 0.0150(5) 0.0150(5) -0.0007(6) 0.000 0.000
Li9 0.0159(3) 0.0159(3) 0.0151(5) 0.0032(2) 0.0032(2) -0.0028(4)
Li10 0.0167(3) 0.0167(3) 0.0148(5) -0.0002(2) -0.0002(2) -0.0018(4)
Li11 0.0157(3) 0.0157(3) 0.0169(5) -0.0012(3) -0.0012(3) -0.0016(4)
Li12 0.0139(3) 0.0139(3) 0.0152(5) -0.0005(3) -0.0005(3) -0.0031(3)
Li13 0.0105(6) 0.0105(6) 0.0105(6) 0.000 0.000 0.000

loop_
_atom_type_symbol
_atom_type_description
_atom_type_scat_dispersion_real
_atom_type_scat_dispersion_imag
_atom_type_scat_source
Li Li -0.0003 0.0001 'International Tables Vol C Tables 4.2.6.8 and 6.1.1.4'
Si Si 0.0817 0.0704 'International Tables Vol C Tables 4.2.6.8 and 6.1.1.4'

loop_
_geom_angle_atom_site_label_1
_geom_angle_atom_site_label_2
_geom_angle_atom_site_label_3
_geom_angle
_geom_angle_site_symmetry_1
_geom_angle_site_symmetry_3
Li9 Si1 Li9 117.868(13) 9 5
Li9 Si1 Li9 117.868(14) 9 .
Li9 Si1 Li9 117.868(13) 5 .
Li9 Si1 Li1 81.53(3) 9 .
Li9 Si1 Li1 81.53(3) 5 .
Li9 Si1 Li1 81.53(3) . .
Li9 Si1 Li2 113.65(3) 9 28
Li9 Si1 Li2 64.03(4) 5 28
Li9 Si1 Li2 113.65(3) . 28
Li1 Si1 Li2 145.56(3) . 28
Li9 Si1 Li2 113.65(3) 9 74
Li9 Si1 Li2 113.65(3) 5 74
Li9 Si1 Li2 64.03(4) . 74
Li1 Si1 Li2 145.56(3) . 74
Li2 Si1 Li2 58.66(5) 28 74
Li9 Si1 Li2 64.03(4) 9 51
Li9 Si1 Li2 113.65(3) 5 51
Li9 Si1 Li2 113.65(3) . 51
Li1 Si1 Li2 145.56(3) . 51
Li2 Si1 Li2 58.66(5) 28 51
Li2 Si1 Li2 58.66(5) 74 51
Li9 Si1 Li8 65.907(17) 9 9
Li9 Si1 Li8 65.907(17) 5 9
Li9 Si1 Li8 167.35(4) . 9
Li1 Si1 Li8 111.12(3) . 9
Li2 Si1 Li8 55.88(2) 28 9
Li2 Si1 Li8 103.32(4) 74 9
Li2 Si1 Li8 55.88(2) 51 9
Li9 Si1 Li8 167.35(4) 9 5
Li9 Si1 Li8 65.907(17) 5 5
Li9 Si1 Li8 65.906(17) . 5
Li1 Si1 Li8 111.12(3) . 5
Li2 Si1 Li8 55.88(2) 28 5
Li2 Si1 Li8 55.88(2) 74 5
Li2 Si1 Li8 103.32(4) 51 5
Li8 Si1 Li8 107.77(3) 9 5
Li9 Si1 Li8 65.907(17) 9 .
Li9 Si1 Li8 167.35(4) 5 .
Li9 Si1 Li8 65.906(17) . .
Li1 Si1 Li8 111.12(3) . .
Li2 Si1 Li8 103.32(4) 28 .
Li2 Si1 Li8 55.88(2) 74 .
Li2 Si1 Li8 55.88(2) 51 .
Li8 Si1 Li8 107.77(3) 9 .
Li8 Si1 Li8 107.77(3) 5 .
Li9 Si1 Li12 60.406(15) 9 .
Li9 Si1 Li12 60.406(15) 5 .
Li9 Si1 Li12 138.08(3) . .
Li1 Si1 Li12 56.549(19) . .
Li2 Si1 Li12 102.63(3) 28 .
Li2 Si1 Li12 157.90(4) 74 .
Li2 Si1 Li12 102.63(3) 51 .
Li8 Si1 Li12 54.57(3) 9 .
Li8 Si1 Li12 126.001(12) 5 .
Li8 Si1 Li12 126.000(12) . .
Li9 Si1 Li12 138.08(3) 9 9
Li9 Si1 Li12 60.406(15) 5 9
Li9 Si1 Li12 60.407(15) . 9
Li1 Si1 Li12 56.549(19) . 9
Li2 Si1 Li12 102.63(3) 28 9
Li2 Si1 Li12 102.63(3) 74 9
Li2 Si1 Li12 157.90(4) 51 9
Li8 Si1 Li12 126.001(12) 9 9
Li8 Si1 Li12 54.57(3) 5 9
Li8 Si1 Li12 126.000(12) . 9
Li12 Si1 Li12 92.54(3) . 9
Li12 Si2 Li12 111.49(3) 10_666 6_666
Li12 Si2 Li12 111.49(3) 10_666 2_666
Li12 Si2 Li12 111.49(3) 6_666 2_666
Li12 Si2 Li13 107.37(3) 10_666 1_666
Li12 Si2 Li13 107.37(3) 6_666 1_666
Li12 Si2 Li13 107.37(3) 2_666 1_666
Li12 Si2 Li7 69.297(18) 10_666 10_666
Li12 Si2 Li7 69.297(18) 6_666 10_666
Li12 Si2 Li7 178.31(4) 2_666 10_666
Li13 Si2 Li7 70.94(3) 1_666 10_666
Li12 Si2 Li7 69.297(17) 10_666 2_666
Li12 Si2 Li7 178.31(4) 6_666 2_666
Li12 Si2 Li7 69.297(17) 2_666 2_666
Li13 Si2 Li7 70.94(3) 1_666 2_666
Li7 Si2 Li7 109.88(3) 10_666 2_666
Li12 Si2 Li7 178.31(4) 10_666 6_666
Li12 Si2 Li7 69.297(17) 6_666 6_666
Li12 Si2 Li7 69.297(18) 2_666 6_666
Li13 Si2 Li7 70.94(3) 1_666 6_666
Li7 Si2 Li7 109.88(3) 10_666 6_666
Li7 Si2 Li7 109.88(3) 2_666 6_666
Li12 Si2 Li6 72.63(3) 10_666 .
Li12 Si2 Li6 72.63(3) 6_666 .
Li12 Si2 Li6 72.63(3) 2_666 .
Li13 Si2 Li6 180.000(19) 1_666 .
Li7 Si2 Li6 109.06(3) 10_666 .
Li7 Si2 Li6 109.06(3) 2_666 .
Li7 Si2 Li6 109.06(3) 6_666 .
Li12 Si2 Li10 56.014(16) 10_666 2_665
Li12 Si2 Li10 56.014(16) 6_666 2_665
Li12 Si2 Li10 123.85(4) 2_666 2_665
Li13 Si2 Li10 128.78(3) 1_666 2_665
Li7 Si2 Li10 57.84(3) 10_666 2_665
Li7 Si2 Li10 124.958(16) 2_666 2_665
Li7 Si2 Li10 124.958(16) 6_666 2_665
Li6 Si2 Li10 51.22(3) . 2_665
Li12 Si2 Li10 56.014(16) 10_666 6_566
Li12 Si2 Li10 123.85(4) 6_666 6_566
Li12 Si2 Li10 56.014(16) 2_666 6_566
Li13 Si2 Li10 128.78(3) 1_666 6_566
Li7 Si2 Li10 124.958(16) 10_666 6_566
Li7 Si2 Li10 57.84(3) 2_666 6_566
Li7 Si2 Li10 124.958(16) 6_666 6_566
Li6 Si2 Li10 51.22(3) . 6_566
Li10 Si2 Li10 84.93(4) 2_665 6_566
Li12 Si2 Li10 123.85(4) 10_666 10_656
Li12 Si2 Li10 56.014(16) 6_666 10_656
Li12 Si2 Li10 56.014(16) 2_666 10_656
Li13 Si2 Li10 128.78(3) 1_666 10_656
Li7 Si2 Li10 124.958(16) 10_666 10_656
Li7 Si2 Li10 124.958(16) 2_666 10_656
Li7 Si2 Li10 57.84(3) 6_666 10_656
Li6 Si2 Li10 51.22(3) . 10_656
Li10 Si2 Li10 84.93(4) 2_665 10_656
Li10 Si2 Li10 84.93(4) 6_566 10_656
Li12 Si2 Li1 123.876(17) 10_666 4_666
Li12 Si2 Li1 57.41(5) 6_666 4_666
Li12 Si2 Li1 123.876(17) 2_666 4_666
Li13 Si2 Li1 49.96(4) 1_666 4_666
Li7 Si2 Li1 55.115(16) 10_666 4_666
Li7 Si2 Li1 120.90(5) 2_666 4_666
Li7 Si2 Li1 55.115(16) 6_666 4_666
Li6 Si2 Li1 130.04(4) . 4_666
Li10 Si2 Li1 96.00(2) 2_665 4_666
Li10 Si2 Li1 178.74(5) 6_566 4_666
Li10 Si2 Li1 96.00(2) 10_656 4_666
Li9 Si3 Li9 130.24(5) 6 5
Li9 Si3 Li4 110.51(2) 6 27_645
Li9 Si3 Li4 110.51(2) 5 27_645
Li9 Si3 Li4 110.51(2) 6 26_654
Li9 Si3 Li4 110.51(2) 5 26_654
Li4 Si3 Li4 67.23(7) 27_645 26_654
Li9 Si3 Li3 165.10(6) 6 28
Li9 Si3 Li3 64.66(4) 5 28
Li4 Si3 Li3 57.80(4) 27_645 28
Li4 Si3 Li3 57.80(4) 26_654 28
Li9 Si3 Li3 64.66(4) 6 25_544
Li9 Si3 Li3 165.10(6) 5 25_544
Li4 Si3 Li3 57.80(4) 27_645 25_544
Li4 Si3 Li3 57.80(4) 26_654 25_544
Li3 Si3 Li3 100.44(9) 28 25_544
Li9 Si3 Li10 76.718(16) 6 8_655
Li9 Si3 Li10 76.718(16) 5 8_655
Li4 Si3 Li10 89.48(4) 27_645 8_655
Li4 Si3 Li10 156.72(4) 26_654 8_655
Li3 Si3 Li10 110.45(2) 28 8_655
Li3 Si3 Li10 110.45(2) 25_544 8_655
Li9 Si3 Li10 76.718(16) 6 7_655
Li9 Si3 Li10 76.718(16) 5 7_655
Li4 Si3 Li10 156.72(4) 27_645 7_655
Li4 Si3 Li10 89.48(4) 26_654 7_655
Li3 Si3 Li10 110.45(2) 28 7_655
Li3 Si3 Li10 110.45(2) 25_544 7_655
Li10 Si3 Li10 113.80(4) 8_655 7_655
Li9 Si3 Li7 65.12(3) 6 .
Li9 Si3 Li7 65.12(3) 5 .
Li4 Si3 Li7 146.38(3) 27_645 .
Li4 Si3 Li7 146.38(3) 26_654 .
Li3 Si3 Li7 129.78(4) 28 .
Li3 Si3 Li7 129.78(4) 25_544 .
Li10 Si3 Li7 56.90(2) 8_655 .
Li10 Si3 Li7 56.90(2) 7_655 .
Li9 Si3 Li11 127.721(19) 6 84
Li9 Si3 Li11 60.92(2) 5 84
Li4 Si3 Li11 107.96(3) 27_645 84
Li4 Si3 Li11 56.12(3) 26_654 84
Li3 Si3 Li11 55.90(2) 28 84
Li3 Si3 Li11 111.67(3) 25_544 84
Li10 Si3 Li11 137.46(2) 8_655 84
Li10 Si3 Li11 55.01(2) 7_655 84
Li7 Si3 Li11 98.602(16) . 84
Li9 Si3 Li11 127.721(19) 6 51
Li9 Si3 Li11 60.92(2) 5 51
Li4 Si3 Li11 56.12(3) 27_645 51
Li4 Si3 Li11 107.96(3) 26_654 51
Li3 Si3 Li11 55.90(2) 28 51
Li3 Si3 Li11 111.67(3) 25_544 51
Li10 Si3 Li11 55.01(2) 8_655 51
Li10 Si3 Li11 137.46(2) 7_655 51
Li7 Si3 Li11 98.602(16) . 51
Li11 Si3 Li11 102.89(4) 84 51
Li9 Si3 Li11 60.92(2) 6 50_554
Li9 Si3 Li11 127.721(19) 5 50_554
Li4 Si3 Li11 107.96(3) 27_645 50_554
Li4 Si3 Li11 56.12(3) 26_654 50_554
Li3 Si3 Li11 111.67(3) 28 50_554
Li3 Si3 Li11 55.90(2) 25_544 50_554
Li10 Si3 Li11 137.46(2) 8_655 50_554
Li10 Si3 Li11 55.01(2) 7_655 50_554
Li7 Si3 Li11 98.602(16) . 50_554
Li11 Si3 Li11 74.46(5) 84 50_554
Li11 Si3 Li11 162.80(3) 51 50_554
Li12 Si4 Li12 118.37(6) 56 79
Li12 Si4 Li11 79.608(16) 56 5
Li12 Si4 Li11 79.608(16) 79 5
Li12 Si4 Li11 79.608(16) 56 30
Li12 Si4 Li11 79.608(16) 79 30
Li11 Si4 Li11 138.77(5) 5 30
Li12 Si4 Li8 59.18(3) 56 74
Li12 Si4 Li8 59.18(3) 79 74
Li11 Si4 Li8 69.38(3) 5 74
Li11 Si4 Li8 69.38(3) 30 74
Li12 Si4 Li5 114.00(2) 56 4_566
Li12 Si4 Li5 114.00(2) 79 4_566
Li11 Si4 Li5 148.07(5) 5 4_566
Li11 Si4 Li5 73.16(4) 30 4_566
Li8 Si4 Li5 142.55(4) 74 4_566
Li12 Si4 Li5 114.00(2) 56 25_544
Li12 Si4 Li5 114.00(2) 79 25_544
Li11 Si4 Li5 73.16(4) 5 25_544
Li11 Si4 Li5 148.07(5) 30 25_544
Li8 Si4 Li5 142.55(4) 74 25_544
Li5 Si4 Li5 74.90(7) 4_566 25_544
Li12 Si4 Li6 170.50(5) 56 75_646
Li12 Si4 Li6 71.13(4) 79 75_646
Li11 Si4 Li6 103.17(2) 5 75_646
Li11 Si4 Li6 103.17(2) 30 75_646
Li8 Si4 Li6 130.32(4) 74 75_646
Li5 Si4 Li6 59.09(3) 4_566 75_646
Li5 Si4 Li6 59.09(3) 25_544 75_646
Li12 Si4 Li6 71.13(4) 56 50_664
Li12 Si4 Li6 170.50(5) 79 50_664
Li11 Si4 Li6 103.17(2) 5 50_664
Li11 Si4 Li6 103.17(2) 30 50_664
Li8 Si4 Li6 130.32(4) 74 50_664
Li5 Si4 Li6 59.09(3) 4_566 50_664
Li5 Si4 Li6 59.09(3) 25_544 50_664
Li6 Si4 Li6 99.37(7) 75_646 50_664
Li12 Si4 Li10 135.08(2) 56 76_556
Li12 Si4 Li10 54.38(2) 79 76_556
Li11 Si4 Li10 130.547(19) 5 76_556
Li11 Si4 Li10 55.69(2) 30 76_556
Li8 Si4 Li10 97.048(19) 74 76_556
Li5 Si4 Li10 60.55(3) 4_566 76_556
Li5 Si4 Li10 107.27(3) 25_544 76_556
Li6 Si4 Li10 49.29(3) 75_646 76_556
Li6 Si4 Li10 119.57(3) 50_664 76_556
Li12 Si4 Li10 54.38(2) 56 59_565
Li12 Si4 Li10 135.08(2) 79 59_565
Li11 Si4 Li10 130.547(19) 5 59_565
Li11 Si4 Li10 55.69(2) 30 59_565
Li8 Si4 Li10 97.048(19) 74 59_565
Li5 Si4 Li10 60.55(3) 4_566 59_565
Li5 Si4 Li10 107.27(3) 25_544 59_565
Li6 Si4 Li10 119.57(3) 75_646 59_565
Li6 Si4 Li10 49.29(3) 50_664 59_565
Li10 Si4 Li10 97.42(4) 76_556 59_565
Li12 Si4 Li10 135.08(2) 56 81_545
Li12 Si4 Li10 54.38(2) 79 81_545
Li11 Si4 Li10 55.69(2) 5 81_545
Li11 Si4 Li10 130.547(19) 30 81_545
Li8 Si4 Li10 97.048(19) 74 81_545
Li5 Si4 Li10 107.27(3) 4_566 81_545
Li5 Si4 Li10 60.55(3) 25_544 81_545
Li6 Si4 Li10 49.29(3) 75_646 81_545
Li6 Si4 Li10 119.57(3) 50_664 81_545
Li10 Si4 Li10 80.84(4) 76_556 81_545
Li10 Si4 Li10 165.90(4) 59_565 81_545
Li13 Li1 Li7 77.14(5) . .
Li13 Li1 Li7 77.14(5) . 9
Li7 Li1 Li7 115.20(3) . 9
Li13 Li1 Li7 77.14(5) . 5
Li7 Li1 Li7 115.20(3) . 5
Li7 Li1 Li7 115.20(3) 9 5
Li13 Li1 Li12 115.27(5) . .
Li7 Li1 Li12 69.767(18) . .
Li7 Li1 Li12 167.59(8) 9 .
Li7 Li1 Li12 69.767(18) 5 .
Li13 Li1 Li12 115.27(5) . 9
Li7 Li1 Li12 69.767(18) . 9
Li7 Li1 Li12 69.766(18) 9 9
Li7 Li1 Li12 167.59(9) 5 9
Li12 Li1 Li12 103.10(6) . 9
Li13 Li1 Li12 115.27(5) . 5
Li7 Li1 Li12 167.59(9) . 5
Li7 Li1 Li12 69.766(18) 9 5
Li7 Li1 Li12 69.766(18) 5 5
Li12 Li1 Li12 103.10(6) . 5
Li12 Li1 Li12 103.10(6) 9 5
Li13 Li1 Si1 180.00(13) . .
Li7 Li1 Si1 102.86(5) . .
Li7 Li1 Si1 102.86(5) 9 .
Li7 Li1 Si1 102.86(5) 5 .
Li12 Li1 Si1 64.73(5) . .
Li12 Li1 Si1 64.73(5) 9 .
Li12 Li1 Si1 64.73(5) 5 .
Li13 Li1 Si2 59.51(4) . 2_664
Li7 Li1 Si2 57.79(2) . 2_664
Li7 Li1 Si2 136.65(8) 9 2_664
Li7 Li1 Si2 57.80(2) 5 2_664
Li12 Li1 Si2 55.76(3) . 2_664
Li12 Li1 Si2 127.317(12) 9 2_664
Li12 Li1 Si2 127.317(12) 5 2_664
Si1 Li1 Si2 120.49(3) . 2_664
Li13 Li1 Si2 59.51(4) . 4_466
Li7 Li1 Si2 136.65(8) . 4_466
Li7 Li1 Si2 57.80(2) 9 4_466
Li7 Li1 Si2 57.80(2) 5 4_466
Li12 Li1 Si2 127.317(12) . 4_466
Li12 Li1 Si2 127.317(12) 9 4_466
Li12 Li1 Si2 55.76(3) 5 4_466
Si1 Li1 Si2 120.49(3) . 4_466
Si2 Li1 Si2 96.53(5) 2_664 4_466
Li13 Li1 Si2 59.51(4) . 3_646
Li7 Li1 Si2 57.79(2) . 3_646
Li7 Li1 Si2 57.80(2) 9 3_646
Li7 Li1 Si2 136.65(8) 5 3_646
Li12 Li1 Si2 127.317(12) . 3_646
Li12 Li1 Si2 55.76(3) 9 3_646
Li12 Li1 Si2 127.317(12) 5 3_646
Si1 Li1 Si2 120.49(3) . 3_646
Si2 Li1 Si2 96.53(5) 2_664 3_646
Si2 Li1 Si2 96.53(5) 4_466 3_646
Li13 Li1 Li9 132.38(3) . 5
Li7 Li1 Li9 55.24(3) . 5
Li7 Li1 Li9 120.67(4) 9 5
Li7 Li1 Li9 120.67(4) 5 5
Li12 Li1 Li9 51.56(3) . 5
Li12 Li1 Li9 51.56(3) 9 5
Li12 Li1 Li9 112.35(7) 5 5
Si1 Li1 Li9 47.62(3) . 5
Si2 Li1 Li9 91.363(15) 2_664 5
Si2 Li1 Li9 168.11(7) 4_466 5
Si2 Li1 Li9 91.363(15) 3_646 5
Li8 Li2 Li8 119.559(9) 58 30
Li8 Li2 Li8 119.559(9) 58 74
Li8 Li2 Li8 119.559(9) 30 74
Li8 Li2 Li2 110.03(3) 58 28
Li8 Li2 Li2 110.03(3) 30 28
Li8 Li2 Li2 58.56(4) 74 28
Li8 Li2 Li2 58.56(4) 58 74
Li8 Li2 Li2 110.03(3) 30 74
Li8 Li2 Li2 110.03(3) 74 74
Li2 Li2 Li2 60.0 28 74
Li8 Li2 Li2 110.03(3) 58 51
Li8 Li2 Li2 58.56(4) 30 51
Li8 Li2 Li2 110.03(3) 74 51
Li2 Li2 Li2 60.0 28 51
Li2 Li2 Li2 60.0 74 51
Li8 Li2 Si1 168.85(7) 58 74
Li8 Li2 Si1 62.310(7) 30 74
Li8 Li2 Si1 62.310(7) 74 74
Li2 Li2 Si1 60.67(3) 28 74
Li2 Li2 Si1 110.29(3) 74 74
Li2 Li2 Si1 60.67(3) 51 74
Li8 Li2 Si1 62.310(7) 58 28
Li8 Li2 Si1 62.310(7) 30 28
Li8 Li2 Si1 168.85(7) 74 28
Li2 Li2 Si1 110.29(3) 28 28
Li2 Li2 Si1 60.67(3) 74 28
Li2 Li2 Si1 60.67(3) 51 28
Si1 Li2 Si1 113.57(2) 74 28
Li8 Li2 Si1 62.310(7) 58 51
Li8 Li2 Si1 168.85(7) 30 51
Li8 Li2 Si1 62.310(7) 74 51
Li2 Li2 Si1 60.67(3) 28 51
Li2 Li2 Si1 60.67(3) 74 51
Li2 Li2 Si1 110.29(3) 51 51
Si1 Li2 Si1 113.57(2) 74 51
Si1 Li2 Si1 113.57(2) 28 51
Li8 Li2 Li9 64.701(19) 58 58
Li8 Li2 Li9 136.66(6) 30 58
Li8 Li2 Li9 64.701(19) 74 58
Li2 Li2 Li9 107.27(3) 28 58
Li2 Li2 Li9 107.27(3) 74 58
Li2 Li2 Li9 164.78(3) 51 58
Si1 Li2 Li9 122.48(2) 74 58
Si1 Li2 Li9 122.48(2) 28 58
Si1 Li2 Li9 54.49(2) 51 58
Li8 Li2 Li9 136.66(6) 58 74
Li8 Li2 Li9 64.701(19) 30 74
Li8 Li2 Li9 64.701(19) 74 74
Li2 Li2 Li9 107.27(3) 28 74
Li2 Li2 Li9 164.78(3) 74 74
Li2 Li2 Li9 107.27(3) 51 74
Si1 Li2 Li9 54.49(2) 74 74
Si1 Li2 Li9 122.48(2) 28 74
Si1 Li2 Li9 122.48(2) 51 74
Li9 Li2 Li9 83.84(5) 58 74
Li8 Li2 Li9 64.701(19) 58 30
Li8 Li2 Li9 64.701(19) 30 30
Li8 Li2 Li9 136.66(6) 74 30
Li2 Li2 Li9 164.78(3) 28 30
Li2 Li2 Li9 107.27(3) 74 30
Li2 Li2 Li9 107.27(3) 51 30
Si1 Li2 Li9 122.48(2) 74 30
Si1 Li2 Li9 54.49(2) 28 30
Si1 Li2 Li9 122.48(2) 51 30
Li9 Li2 Li9 83.84(5) 58 30
Li9 Li2 Li9 83.84(5) 74 30
Li4 Li3 Li4 68.49(6) 4_566 3_656
Li4 Li3 Li4 68.49(6) 4_566 2_665
Li4 Li3 Li4 68.49(6) 3_656 2_665
Li4 Li3 Li11 116.96(5) 4_566 58
Li4 Li3 Li11 59.59(5) 3_656 58
Li4 Li3 Li11 116.96(5) 2_665 58
Li4 Li3 Li11 59.59(5) 4_566 30
Li4 Li3 Li11 116.96(5) 3_656 30
Li4 Li3 Li11 116.96(5) 2_665 30
Li11 Li3 Li11 116.98(3) 58 30
Li4 Li3 Li11 116.96(5) 4_566 74
Li4 Li3 Li11 116.96(5) 3_656 74
Li4 Li3 Li11 59.59(5) 2_665 74
Li11 Li3 Li11 116.98(3) 58 74
Li11 Li3 Li11 116.98(3) 30 74
Li4 Li3 Si3 59.33(3) 4_566 81
Li4 Li3 Si3 59.33(3) 3_656 81
Li4 Li3 Si3 115.57(7) 2_665 81
Li11 Li3 Si3 64.519(10) 58 81
Li11 Li3 Si3 64.519(10) 30 81
Li11 Li3 Si3 175.16(9) 74 81
Li4 Li3 Si3 59.33(3) 4_566 53
Li4 Li3 Si3 115.57(7) 3_656 53
Li4 Li3 Si3 59.33(3) 2_665 53
Li11 Li3 Si3 175.16(9) 58 53
Li11 Li3 Si3 64.519(10) 30 53
Li11 Li3 Si3 64.519(10) 74 53
Si3 Li3 Si3 113.58(3) 81 53
Li4 Li3 Si3 115.57(7) 4_566 25
Li4 Li3 Si3 59.33(3) 3_656 25
Li4 Li3 Si3 59.33(3) 2_665 25
Li11 Li3 Si3 64.519(10) 58 25
Li11 Li3 Si3 175.16(9) 30 25
Li11 Li3 Si3 64.519(10) 74 25
Si3 Li3 Si3 113.58(3) 81 25
Si3 Li3 Si3 113.58(3) 53 25
Li4 Li3 Li9 103.65(3) 4_566 74
Li4 Li3 Li9 103.65(3) 3_656 74
Li4 Li3 Li9 170.26(7) 2_665 74
Li11 Li3 Li9 60.60(3) 58 74
Li11 Li3 Li9 60.60(3) 30 74
Li11 Li3 Li9 130.15(9) 74 74
Si3 Li3 Li9 54.69(2) 81 74
Si3 Li3 Li9 122.44(3) 53 74
Si3 Li3 Li9 122.44(3) 25 74
Li4 Li3 Li9 103.65(3) 4_566 58
Li4 Li3 Li9 170.26(7) 3_656 58
Li4 Li3 Li9 103.65(3) 2_665 58
Li11 Li3 Li9 130.15(9) 58 58
Li11 Li3 Li9 60.60(3) 30 58
Li11 Li3 Li9 60.60(3) 74 58
Si3 Li3 Li9 122.44(3) 81 58
Si3 Li3 Li9 54.69(2) 53 58
Si3 Li3 Li9 122.44(3) 25 58
Li9 Li3 Li9 83.52(6) 74 58
Li4 Li3 Li9 170.26(7) 4_566 30
Li4 Li3 Li9 103.65(3) 3_656 30
Li4 Li3 Li9 103.65(3) 2_665 30
Li11 Li3 Li9 60.60(3) 58 30
Li11 Li3 Li9 130.15(9) 30 30
Li11 Li3 Li9 60.60(3) 74 30
Si3 Li3 Li9 122.44(3) 81 30
Si3 Li3 Li9 122.44(3) 53 30
Si3 Li3 Li9 54.69(2) 25 30
Li9 Li3 Li9 83.52(6) 74 30
Li9 Li3 Li9 83.52(6) 58 30
Li11 Li4 Li11 83.66(5) 57 29
Li11 Li4 Li11 83.66(5) 57 73
Li11 Li4 Li11 83.66(5) 29 73
Li11 Li4 Li3 126.05(2) 57 4_566
Li11 Li4 Li3 60.69(4) 29 4_566
Li11 Li4 Li3 126.05(2) 73 4_566
Li11 Li4 Li3 126.05(2) 57 2_665
Li11 Li4 Li3 126.05(2) 29 2_665
Li11 Li4 Li3 60.69(4) 73 2_665
Li3 Li4 Li3 107.84(4) 4_566 2_665
Li11 Li4 Li3 60.69(4) 57 3_656
Li11 Li4 Li3 126.05(2) 29 3_656
Li11 Li4 Li3 126.05(2) 73 3_656
Li3 Li4 Li3 107.84(4) 4_566 3_656
Li3 Li4 Li3 107.84(4) 2_665 3_656
Li11 Li4 Si3 66.219(16) 57 26_655
Li11 Li4 Si3 138.71(6) 29 26_655
Li11 Li4 Si3 66.219(16) 73 26_655
Li3 Li4 Si3 160.60(7) 4_566 26_655
Li3 Li4 Si3 62.865(11) 2_665 26_655
Li3 Li4 Si3 62.865(11) 3_656 26_655
Li11 Li4 Si3 138.71(6) 57 54_565
Li11 Li4 Si3 66.219(16) 29 54_565
Li11 Li4 Si3 66.219(16) 73 54_565
Li3 Li4 Si3 62.865(11) 4_566 54_565
Li3 Li4 Si3 62.865(11) 2_665 54_565
Li3 Li4 Si3 160.60(7) 3_656 54_565
Si3 Li4 Si3 119.918(3) 26_655 54_565
Li11 Li4 Si3 66.219(16) 57 82_556
Li11 Li4 Si3 66.219(16) 29 82_556
Li11 Li4 Si3 138.71(6) 73 82_556
Li3 Li4 Si3 62.865(11) 4_566 82_556
Li3 Li4 Si3 160.60(7) 2_665 82_556
Li3 Li4 Si3 62.865(11) 3_656 82_556
Si3 Li4 Si3 119.918(3) 26_655 82_556
Si3 Li4 Si3 119.918(3) 54_565 82_556
Li11 Li4 Li4 107.37(3) 57 2_665
Li11 Li4 Li4 107.37(3) 29 2_665
Li11 Li4 Li4 164.90(3) 73 2_665
Li3 Li4 Li4 55.76(3) 4_566 2_665
Li3 Li4 Li4 104.21(4) 2_665 2_665
Li3 Li4 Li4 55.76(3) 3_656 2_665
Si3 Li4 Li4 108.18(3) 26_655 2_665
Si3 Li4 Li4 108.18(3) 54_565 2_665
Si3 Li4 Li4 56.38(3) 82_556 2_665
Li11 Li4 Li4 107.37(3) 57 4_566
Li11 Li4 Li4 164.90(3) 29 4_566
Li11 Li4 Li4 107.37(3) 73 4_566
Li3 Li4 Li4 104.21(4) 4_566 4_566
Li3 Li4 Li4 55.76(3) 2_665 4_566
Li3 Li4 Li4 55.76(3) 3_656 4_566
Si3 Li4 Li4 56.38(3) 26_655 4_566
Si3 Li4 Li4 108.18(3) 54_565 4_566
Si3 Li4 Li4 108.18(3) 82_556 4_566
Li4 Li4 Li4 60.0 2_665 4_566
Li11 Li4 Li4 164.90(3) 57 3_656
Li11 Li4 Li4 107.37(3) 29 3_656
Li11 Li4 Li4 107.37(3) 73 3_656
Li3 Li4 Li4 55.76(3) 4_566 3_656
Li3 Li4 Li4 55.76(3) 2_665 3_656
Li3 Li4 Li4 104.21(4) 3_656 3_656
Si3 Li4 Li4 108.18(3) 26_655 3_656
Si3 Li4 Li4 56.38(3) 54_565 3_656
Si3 Li4 Li4 108.18(3) 82_556 3_656
Li4 Li4 Li4 60.0 2_665 3_656
Li4 Li4 Li4 60.0 4_566 3_656
Si4 Li5 Si4 119.855(5) 81 25
Si4 Li5 Si4 119.855(5) 81 53
Si4 Li5 Si4 119.855(5) 25 53
Si4 Li5 Li6 62.033(12) 81 28_566
Si4 Li5 Li6 152.81(7) 25 28_566
Si4 Li5 Li6 62.033(12) 53 28_566
Si4 Li5 Li6 62.033(12) 81 51_656
Si4 Li5 Li6 62.033(12) 25 51_656
Si4 Li5 Li6 152.81(7) 53 51_656
Li6 Li5 Li6 103.42(5) 28_566 51_656
Si4 Li5 Li6 152.81(7) 81 74_665
Si4 Li5 Li6 62.033(11) 25 74_665
Si4 Li5 Li6 62.033(12) 53 74_665
Li6 Li5 Li6 103.42(5) 28_566 74_665
Li6 Li5 Li6 103.42(5) 51_656 74_665
Si4 Li5 Li10 64.395(12) 81 57
Si4 Li5 Li10 64.395(12) 25 57
Si4 Li5 Li10 156.15(7) 53 57
Li6 Li5 Li10 126.347(9) 28_566 57
Li6 Li5 Li10 51.04(4) 51_656 57
Li6 Li5 Li10 126.347(9) 74_665 57
Si4 Li5 Li10 64.395(12) 81 29
Si4 Li5 Li10 156.15(7) 25 29
Si4 Li5 Li10 64.395(12) 53 29
Li6 Li5 Li10 51.04(4) 28_566 29
Li6 Li5 Li10 126.347(9) 51_656 29
Li6 Li5 Li10 126.347(9) 74_665 29
Li10 Li5 Li10 102.18(4) 57 29
Si4 Li5 Li10 156.15(7) 81 73
Si4 Li5 Li10 64.395(12) 25 73
Si4 Li5 Li10 64.395(12) 53 73
Li6 Li5 Li10 126.347(9) 28_566 73
Li6 Li5 Li10 126.347(9) 51_656 73
Li6 Li5 Li10 51.04(4) 74_665 73
Li10 Li5 Li10 102.18(4) 57 73
Li10 Li5 Li10 102.18(4) 29 73
Si4 Li5 Li11 110.38(4) 81 57
Si4 Li5 Li11 110.38(4) 25 57
Si4 Li5 Li11 52.53(2) 53 57
Li6 Li5 Li11 92.07(3) 28_566 57
Li6 Li5 Li11 154.66(6) 51_656 57
Li6 Li5 Li11 92.07(3) 74_665 57
Li10 Li5 Li11 103.62(6) 57 57
Li10 Li5 Li11 51.34(2) 29 57
Li10 Li5 Li11 51.34(2) 73 57
Si4 Li5 Li11 110.38(4) 81 29
Si4 Li5 Li11 52.53(2) 25 29
Si4 Li5 Li11 110.38(4) 53 29
Li6 Li5 Li11 154.66(6) 28_566 29
Li6 Li5 Li11 92.07(3) 51_656 29
Li6 Li5 Li11 92.07(3) 74_665 29
Li10 Li5 Li11 51.34(2) 57 29
Li10 Li5 Li11 103.62(6) 29 29
Li10 Li5 Li11 51.34(2) 73 29
Li11 Li5 Li11 67.10(5) 57 29
Si4 Li5 Li11 52.53(2) 81 73
Si4 Li5 Li11 110.38(4) 25 73
Si4 Li5 Li11 110.38(4) 53 73
Li6 Li5 Li11 92.07(3) 28_566 73
Li6 Li5 Li11 92.07(3) 51_656 73
Li6 Li5 Li11 154.66(6) 74_665 73
Li10 Li5 Li11 51.34(2) 57 73
Li10 Li5 Li11 51.34(2) 29 73
Li10 Li5 Li11 103.62(6) 73 73
Li11 Li5 Li11 67.10(5) 57 73
Li11 Li5 Li11 67.10(5) 29 73
Li10 Li6 Li10 106.35(5) 10_656 6_566
Li10 Li6 Li10 106.35(5) 10_656 2_665
Li10 Li6 Li10 106.35(5) 6_566 2_665
Li10 Li6 Si2 67.57(5) 10_656 .
Li10 Li6 Si2 67.57(5) 6_566 .
Li10 Li6 Si2 67.57(5) 2_665 .
Li10 Li6 Li5 126.59(3) 10_656 28_566
Li10 Li6 Li5 67.96(5) 6_566 28_566
Li10 Li6 Li5 126.59(3) 2_665 28_566
Si2 Li6 Li5 135.53(4) . 28_566
Li10 Li6 Li5 126.59(3) 10_656 74_665
Li10 Li6 Li5 126.59(3) 6_566 74_665
Li10 Li6 Li5 67.96(5) 2_665 74_665
Si2 Li6 Li5 135.53(4) . 74_665
Li5 Li6 Li5 74.70(6) 28_566 74_665
Li10 Li6 Li5 67.96(5) 10_656 51_656
Li10 Li6 Li5 126.59(3) 6_566 51_656
Li10 Li6 Li5 126.59(3) 2_665 51_656
Si2 Li6 Li5 135.53(4) . 51_656
Li5 Li6 Li5 74.70(6) 28_566 51_656
Li5 Li6 Li5 74.70(6) 74_665 51_656
Li10 Li6 Si4 69.355(11) 10_656 34_656
Li10 Li6 Si4 69.355(11) 6_566 34_656
Li10 Li6 Si4 171.99(8) 2_665 34_656
Si2 Li6 Si4 104.42(4) . 34_656
Li5 Li6 Si4 58.87(2) 28_566 34_656
Li5 Li6 Si4 120.05(7) 74_665 34_656
Li5 Li6 Si4 58.87(2) 51_656 34_656
Li10 Li6 Si4 171.99(8) 10_656 78_566
Li10 Li6 Si4 69.355(11) 6_566 78_566
Li10 Li6 Si4 69.355(11) 2_665 78_566
Si2 Li6 Si4 104.42(4) . 78_566
Li5 Li6 Si4 58.87(2) 28_566 78_566
Li5 Li6 Si4 58.87(2) 74_665 78_566
Li5 Li6 Si4 120.05(7) 51_656 78_566
Si4 Li6 Si4 114.02(3) 34_656 78_566
Li10 Li6 Si4 69.355(11) 10_656 50_665
Li10 Li6 Si4 171.99(8) 6_566 50_665
Li10 Li6 Si4 69.355(11) 2_665 50_665
Si2 Li6 Si4 104.42(4) . 50_665
Li5 Li6 Si4 120.05(7) 28_566 50_665
Li5 Li6 Si4 58.87(2) 74_665 50_665
Li5 Li6 Si4 58.87(2) 51_656 50_665
Si4 Li6 Si4 114.02(3) 34_656 50_665
Si4 Li6 Si4 114.02(3) 78_566 50_665
Li10 Li6 Li12 119.91(7) 10_656 10_666
Li10 Li6 Li12 53.20(3) 6_566 10_666
Li10 Li6 Li12 53.20(3) 2_665 10_666
Si2 Li6 Li12 52.35(3) . 10_666
Li5 Li6 Li12 99.13(3) 28_566 10_666
Li5 Li6 Li12 99.13(3) 74_665 10_666
Li5 Li6 Li12 172.12(6) 51_656 10_666
Si4 Li6 Li12 122.38(2) 34_656 10_666
Si4 Li6 Li12 52.07(2) 78_566 10_666
Si4 Li6 Li12 122.38(2) 50_665 10_666
Li10 Li6 Li12 53.20(3) 10_656 2_666
Li10 Li6 Li12 53.20(3) 6_566 2_666
Li10 Li6 Li12 119.91(7) 2_665 2_666
Si2 Li6 Li12 52.35(3) . 2_666
Li5 Li6 Li12 99.13(3) 28_566 2_666
Li5 Li6 Li12 172.12(6) 74_665 2_666
Li5 Li6 Li12 99.13(3) 51_656 2_666
Si4 Li6 Li12 52.07(2) 34_656 2_666
Si4 Li6 Li12 122.38(2) 78_566 2_666
Si4 Li6 Li12 122.38(2) 50_665 2_666
Li12 Li6 Li12 86.57(4) 10_666 2_666
Li1 Li7 Li1 96.24(9) . 4
Li1 Li7 Si2 67.09(3) . 3_646
Li1 Li7 Si2 67.09(3) 4 3_646
Li1 Li7 Si2 67.09(3) . 2_664
Li1 Li7 Si2 67.09(3) 4 2_664
Si2 Li7 Si2 108.65(5) 3_646 2_664
Li1 Li7 Li10 108.78(3) . 8_655
Li1 Li7 Li10 108.78(3) 4 8_655
Si2 Li7 Li10 173.16(6) 3_646 8_655
Si2 Li7 Li10 64.51(2) 2_664 8_655
Li1 Li7 Li10 108.78(3) . 7_655
Li1 Li7 Li10 108.78(3) 4 7_655
Si2 Li7 Li10 64.51(2) 3_646 7_655
Si2 Li7 Li10 173.16(6) 2_664 7_655
Li10 Li7 Li10 122.33(8) 8_655 7_655
Li1 Li7 Si3 131.88(5) . .
Li1 Li7 Si3 131.88(5) 4 .
Si2 Li7 Si3 125.67(3) 3_646 .
Si2 Li7 Si3 125.67(3) 2_664 .
Li10 Li7 Si3 61.16(4) 8_655 .
Li10 Li7 Si3 61.16(4) 7_655 .
Li1 Li7 Li9 78.06(5) . 5
Li1 Li7 Li9 174.30(6) 4 5
Si2 Li7 Li9 110.138(10) 3_646 5
Si2 Li7 Li9 110.138(10) 2_664 5
Li10 Li7 Li9 73.46(3) 8_655 5
Li10 Li7 Li9 73.46(3) 7_655 5
Si3 Li7 Li9 53.82(3) . 5
Li1 Li7 Li9 174.30(6) . 6
Li1 Li7 Li9 78.06(5) 4 6
Si2 Li7 Li9 110.138(10) 3_646 6
Si2 Li7 Li9 110.138(10) 2_664 6
Li10 Li7 Li9 73.46(3) 8_655 6
Li10 Li7 Li9 73.46(3) 7_655 6
Si3 Li7 Li9 53.82(3) . 6
Li9 Li7 Li9 107.64(6) 5 6
Li1 Li7 Li12 56.29(3) . .
Li1 Li7 Li12 121.05(4) 4 .
Si2 Li7 Li12 123.16(4) 3_646 .
Si2 Li7 Li12 54.47(2) 2_664 .
Li10 Li7 Li12 53.55(2) 8_655 .
Li10 Li7 Li12 128.49(4) 7_655 .
Si3 Li7 Li12 91.68(3) . .
Li9 Li7 Li12 55.73(2) 5 .
Li9 Li7 Li12 126.71(4) 6 .
Li1 Li7 Li12 121.05(4) . 11
Li1 Li7 Li12 56.29(3) 4 11
Si2 Li7 Li12 123.16(4) 3_646 11
Si2 Li7 Li12 54.47(2) 2_664 11
Li10 Li7 Li12 53.55(2) 8_655 11
Li10 Li7 Li12 128.49(4) 7_655 11
Si3 Li7 Li12 91.68(3) . 11
Li9 Li7 Li12 126.70(4) 5 11
Li9 Li7 Li12 55.73(2) 6 11
Li12 Li7 Li12 91.95(5) . 11
Li1 Li7 Li12 56.29(3) . 9
Li1 Li7 Li12 121.05(4) 4 9
Si2 Li7 Li12 54.47(2) 3_646 9
Si2 Li7 Li12 123.16(4) 2_664 9
Li10 Li7 Li12 128.49(4) 8_655 9
Li10 Li7 Li12 53.55(2) 7_655 9
Si3 Li7 Li12 91.68(3) . 9
Li9 Li7 Li12 55.73(2) 5 9
Li9 Li7 Li12 126.70(4) 6 9
Li12 Li7 Li12 87.95(5) . 9
Li12 Li7 Li12 176.64(6) 11 9
Li12 Li8 Li12 119.12(9) 5 30
Li12 Li8 Li2 115.61(3) 5 51
Li12 Li8 Li2 115.61(3) 30 51
Li12 Li8 Li2 115.61(3) 5 74
Li12 Li8 Li2 115.61(3) 30 74
Li2 Li8 Li2 62.87(8) 51 74
Li12 Li8 Si4 59.56(4) 5 74
Li12 Li8 Si4 59.56(4) 30 74
Li2 Li8 Si4 148.56(4) 51 74
Li2 Li8 Si4 148.56(4) 74 74
Li12 Li8 Si1 176.82(7) 5 28
Li12 Li8 Si1 64.05(3) 30 28
Li2 Li8 Si1 61.81(3) 51 28
Li2 Li8 Si1 61.81(3) 74 28
Si4 Li8 Si1 123.62(3) 74 28
Li12 Li8 Si1 64.05(3) 5 .
Li12 Li8 Si1 176.83(7) 30 .
Li2 Li8 Si1 61.81(3) 51 .
Li2 Li8 Si1 61.81(3) 74 .
Si4 Li8 Si1 123.61(3) 74 .
Si1 Li8 Si1 112.77(6) 28 .
Li12 Li8 Li9 59.32(3) 5 .
Li12 Li8 Li9 127.57(3) 30 .
Li2 Li8 Li9 108.03(5) 51 .
Li2 Li8 Li9 61.51(4) 74 .
Si4 Li8 Li9 95.63(4) 74 .
Si1 Li8 Li9 119.11(4) 28 .
Si1 Li8 Li9 53.471(18) . .
Li12 Li8 Li9 127.57(3) 5 28
Li12 Li8 Li9 59.32(3) 30 28
Li2 Li8 Li9 61.51(4) 51 28
Li2 Li8 Li9 108.03(5) 74 28
Si4 Li8 Li9 95.63(4) 74 28
Si1 Li8 Li9 53.472(18) 28 28
Si1 Li8 Li9 119.12(4) . 28
Li9 Li8 Li9 168.74(7) . 28
Li12 Li8 Li9 127.57(3) 5 35
Li12 Li8 Li9 59.32(3) 30 35
Li2 Li8 Li9 108.03(5) 51 35
Li2 Li8 Li9 61.51(4) 74 35
Si4 Li8 Li9 95.63(4) 74 35
Si1 Li8 Li9 53.472(18) 28 35
Si1 Li8 Li9 119.12(4) . 35
Li9 Li8 Li9 81.01(4) . 35
Li9 Li8 Li9 97.87(4) 28 35
Li12 Li8 Li9 59.32(3) 5 9
Li12 Li8 Li9 127.57(3) 30 9
Li2 Li8 Li9 61.51(4) 51 9
Li2 Li8 Li9 108.03(5) 74 9
Si4 Li8 Li9 95.63(4) 74 9
Si1 Li8 Li9 119.12(4) 28 9
Si1 Li8 Li9 53.471(18) . 9
Li9 Li8 Li9 97.88(4) . 9
Li9 Li8 Li9 81.01(4) 28 9
Li9 Li8 Li9 168.74(7) 35 9
Li12 Li8 Li11 73.03(3) 5 56
Li12 Li8 Li11 73.03(3) 30 56
Li2 Li8 Li11 156.62(6) 51 56
Li2 Li8 Li11 93.75(4) 74 56
Si4 Li8 Li11 54.81(3) 74 56
Si1 Li8 Li11 108.605(8) 28 56
Si1 Li8 Li11 108.604(8) . 56
Li9 Li8 Li11 55.968(19) . 56
Li9 Li8 Li11 132.28(4) 28 56
Li9 Li8 Li11 55.968(19) 35 56
Li9 Li8 Li11 132.28(4) 9 56
Si1 Li9 Si3 158.61(5) . 9
Si1 Li9 Li12 64.95(3) . 9
Si3 Li9 Li12 102.15(4) 9 9
Si1 Li9 Li12 64.95(3) . 5
Si3 Li9 Li12 102.15(4) 9 5
Li12 Li9 Li12 97.67(6) 9 5
Si1 Li9 Li11 122.79(3) . 35
Si3 Li9 Li11 64.96(3) 9 35
Li12 Li9 Li11 74.40(3) 9 35
Li12 Li9 Li11 162.11(6) 5 35
Si1 Li9 Li11 122.79(3) . 56
Si3 Li9 Li11 64.96(3) 9 56
Li12 Li9 Li11 162.11(6) 9 56
Li12 Li9 Li11 74.40(3) 5 56
Li11 Li9 Li11 108.33(5) 35 56
Si1 Li9 Li2 61.48(3) . 74
Si3 Li9 Li2 139.90(5) 9 74
Li12 Li9 Li2 103.93(4) 9 74
Li12 Li9 Li2 103.93(4) 5 74
Li11 Li9 Li2 93.63(4) 35 74
Li11 Li9 Li2 93.63(4) 56 74
Si1 Li9 Li3 140.73(6) . 74
Si3 Li9 Li3 60.66(4) 9 74
Li12 Li9 Li3 130.30(3) 9 74
Li12 Li9 Li3 130.30(3) 5 74
Li11 Li9 Li3 55.94(2) 35 74
Li11 Li9 Li3 55.94(2) 56 74
Li2 Li9 Li3 79.25(5) 74 74
Si1 Li9 Li7 97.55(4) . 9
Si3 Li9 Li7 61.06(3) 9 9
Li12 Li9 Li7 63.64(3) 9 9
Li12 Li9 Li7 63.64(3) 5 9
Li11 Li9 Li7 98.58(4) 35 9
Li11 Li9 Li7 98.58(4) 56 9
Li2 Li9 Li7 159.04(5) 74 9
Li3 Li9 Li7 121.72(5) 74 9
Si1 Li9 Li8 60.62(3) . 5
Si3 Li9 Li8 127.21(3) 9 5
Li12 Li9 Li8 54.29(3) 9 5
Li12 Li9 Li8 125.27(5) 5 5
Li11 Li9 Li8 63.28(3) 35 5
Li11 Li9 Li8 143.19(6) 56 5
Li2 Li9 Li8 53.79(4) 74 5
Li3 Li9 Li8 97.06(4) 74 5
Li7 Li9 Li8 117.83(4) 9 5
Si1 Li9 Li8 60.62(3) . .
Si3 Li9 Li8 127.21(3) 9 .
Li12 Li9 Li8 125.27(5) 9 .
Li12 Li9 Li8 54.29(3) 5 .
Li11 Li9 Li8 143.19(6) 35 .
Li11 Li9 Li8 63.28(3) 56 .
Li2 Li9 Li8 53.79(4) 74 .
Li3 Li9 Li8 97.06(4) 74 .
Li7 Li9 Li8 117.83(4) 9 .
Li8 Li9 Li8 100.91(7) 5 .
Si1 Li9 Li10 113.12(3) . 4_556
Si3 Li9 Li10 54.30(3) 9 4_556
Li12 Li9 Li10 48.60(3) 9 4_556
Li12 Li9 Li10 113.03(4) 5 4_556
Li11 Li9 Li10 49.73(2) 35 4_556
Li11 Li9 Li10 119.14(5) 56 4_556
Li2 Li9 Li10 135.45(2) 74 4_556
Li3 Li9 Li10 94.27(3) 74 4_556
Li7 Li9 Li10 49.90(3) 9 4_556
Li8 Li9 Li10 84.04(3) 5 4_556
Li8 Li9 Li10 166.95(5) . 4_556
Li6 Li10 Li12 78.38(4) 2_665 11_556
Li6 Li10 Li12 78.38(4) 2_665 8_556
Li12 Li10 Li12 114.01(6) 11_556 8_556
Li6 Li10 Li11 114.87(5) 2_665 33_545
Li12 Li10 Li11 80.58(3) 11_556 33_545
Li12 Li10 Li11 162.81(5) 8_556 33_545
Li6 Li10 Li11 114.87(5) 2_665 53_455
Li12 Li10 Li11 162.81(5) 11_556 53_455
Li12 Li10 Li11 80.58(3) 8_556 53_455
Li11 Li10 Li11 83.69(6) 33_545 53_455
Li6 Li10 Li7 118.86(6) 2_665 10_556
Li12 Li10 Li7 69.76(4) 11_556 10_556
Li12 Li10 Li7 69.76(4) 8_556 10_556
Li11 Li10 Li7 109.61(5) 33_545 10_556
Li11 Li10 Li7 109.61(5) 53_455 10_556
Li6 Li10 Si3 179.20(7) 2_665 10_556
Li12 Li10 Si3 102.03(4) 11_556 10_556
Li12 Li10 Si3 102.03(4) 8_556 10_556
Li11 Li10 Si3 64.59(3) 33_545 10_556
Li11 Li10 Si3 64.59(3) 53_455 10_556
Li7 Li10 Si3 61.93(4) 10_556 10_556
Li6 Li10 Si2 61.21(5) 2_665 2_665
Li12 Li10 Si2 57.29(3) 11_556 2_665
Li12 Li10 Si2 57.29(3) 8_556 2_665
Li11 Li10 Si2 137.85(3) 33_545 2_665
Li11 Li10 Si2 137.85(3) 53_455 2_665
Li7 Li10 Si2 57.65(3) 10_556 2_665
Si3 Li10 Si2 119.58(4) 10_556 2_665
Li6 Li10 Li5 61.00(6) 2_665 73_445
Li12 Li10 Li5 110.17(4) 11_556 73_445
Li12 Li10 Li5 110.17(4) 8_556 73_445
Li11 Li10 Li5 70.49(4) 33_545 73_445
Li11 Li10 Li5 70.49(4) 53_455 73_445
Li7 Li10 Li5 179.86(8) 10_556 73_445
Si3 Li10 Li5 118.20(4) 10_556 73_445
Si2 Li10 Li5 122.21(5) 2_665 73_445
Li6 Li10 Si4 61.36(3) 2_665 49_455
Li12 Li10 Si4 139.48(5) 11_556 49_455
Li12 Li10 Si4 55.99(3) 8_556 49_455
Li11 Li10 Si4 119.15(5) 33_545 49_455
Li11 Li10 Si4 55.77(2) 53_455 49_455
Li7 Li10 Si4 124.90(2) 10_556 49_455
Si3 Li10 Si4 118.28(2) 10_556 49_455
Si2 Li10 Si4 96.33(3) 2_665 49_455
Li5 Li10 Si4 55.06(2) 73_445 49_455
Li6 Li10 Si4 61.36(3) 2_665 29_545
Li12 Li10 Si4 55.99(3) 11_556 29_545
Li12 Li10 Si4 139.48(5) 8_556 29_545
Li11 Li10 Si4 55.77(2) 33_545 29_545
Li11 Li10 Si4 119.15(5) 53_455 29_545
Li7 Li10 Si4 124.90(2) 10_556 29_545
Si3 Li10 Si4 118.28(2) 10_556 29_545
Si2 Li10 Si4 96.33(3) 2_665 29_545
Li5 Li10 Si4 55.06(2) 73_445 29_545
Si4 Li10 Si4 103.75(4) 49_455 29_545
Li6 Li10 Li9 131.30(2) 2_665 3_556
Li12 Li10 Li9 126.10(6) 11_556 3_556
Li12 Li10 Li9 53.81(3) 8_556 3_556
Li11 Li10 Li9 110.73(4) 33_545 3_556
Li11 Li10 Li9 54.24(3) 53_455 3_556
Li7 Li10 Li9 56.64(3) 10_556 3_556
Si3 Li10 Li9 48.98(3) 10_556 3_556
Si2 Li10 Li9 94.96(3) 2_665 3_556
Li5 Li10 Li9 123.43(3) 73_445 3_556
Si4 Li10 Li9 82.294(14) 49_455 3_556
Si4 Li10 Li9 166.50(4) 29_545 3_556
Li10 Li11 Li10 115.68(6) 33_545 53_455
Li10 Li11 Li4 94.09(4) 33_545 73_445
Li10 Li11 Li4 94.09(4) 53_455 73_445
Li10 Li11 Si4 68.54(3) 33_545 9
Li10 Li11 Si4 68.54(3) 53_455 9
Li4 Li11 Si4 144.29(5) 73_445 9
Li10 Li11 Li3 119.44(3) 33_545 74
Li10 Li11 Li3 119.44(3) 53_455 74
Li4 Li11 Li3 59.72(6) 73_445 74
Si4 Li11 Li3 156.00(7) 9 74
Li10 Li11 Li9 76.03(3) 33_545 35
Li10 Li11 Li9 156.41(6) 53_455 35
Li4 Li11 Li9 105.82(4) 73_445 35
Si4 Li11 Li9 100.00(3) 9 35
Li3 Li11 Li9 63.45(4) 74 35
Li10 Li11 Li9 156.41(6) 33_545 56
Li10 Li11 Li9 76.03(3) 53_455 56
Li4 Li11 Li9 105.82(4) 73_445 56
Si4 Li11 Li9 100.00(3) 9 56
Li3 Li11 Li9 63.45(4) 74 56
Li9 Li11 Li9 86.29(6) 35 56
Li10 Li11 Si3 149.24(5) 33_545 50
Li10 Li11 Si3 60.40(3) 53_455 50
Li4 Li11 Si3 57.66(2) 73_445 50
Si4 Li11 Si3 126.457(15) 9 50
Li3 Li11 Si3 59.58(2) 74 50
Li9 Li11 Si3 120.47(4) 35 50
Li9 Li11 Si3 54.12(2) 56 50
Li10 Li11 Si3 60.40(3) 33_545 30
Li10 Li11 Si3 149.24(5) 53_455 30
Li4 Li11 Si3 57.66(2) 73_445 30
Si4 Li11 Si3 126.457(15) 9 30
Li3 Li11 Si3 59.58(2) 74 30
Li9 Li11 Si3 54.12(2) 35 30
Li9 Li11 Si3 120.47(4) 56 30
Si3 Li11 Si3 106.12(3) 50 30
Li10 Li11 Li8 96.56(3) 33_545 58
Li10 Li11 Li8 96.56(3) 53_455 58
Li4 Li11 Li8 159.91(5) 73_445 58
Si4 Li11 Li8 55.81(4) 9 58
Li3 Li11 Li8 100.19(7) 74 58
Li9 Li11 Li8 60.75(3) 35 58
Li9 Li11 Li8 60.75(3) 56 58
Si3 Li11 Li8 114.09(3) 50 58
Si3 Li11 Li8 114.09(3) 30 58
Li10 Li11 Li5 58.17(3) 33_545 73_445
Li10 Li11 Li5 58.17(3) 53_455 73_445
Li4 Li11 Li5 89.98(5) 73_445 73_445
Si4 Li11 Li5 54.30(3) 9 73_445
Li3 Li11 Li5 149.70(7) 74 73_445
Li9 Li11 Li5 132.60(3) 35 73_445
Li9 Li11 Li5 132.60(3) 56 73_445
Si3 Li11 Li5 105.89(3) 50 73_445
Si3 Li11 Li5 105.89(3) 30 73_445
Li8 Li11 Li5 110.11(5) 58 73_445
Li10 Li11 Li12 48.92(3) 33_545 28
Li10 Li11 Li12 118.42(4) 53_455 28
Li4 Li11 Li12 137.70(2) 73_445 28
Si4 Li11 Li12 50.03(2) 9 28
Li3 Li11 Li12 115.77(4) 74 28
Li9 Li11 Li12 52.35(2) 35 28
Li9 Li11 Li12 107.72(5) 56 28
Si3 Li11 Li12 161.83(4) 50 28
Si3 Li11 Li12 83.130(13) 30 28
Li8 Li11 Li12 47.93(3) 58 28
Li5 Li11 Li12 85.91(3) 73_445 28
Li10 Li12 Li10 96.80(7) 11_565 8_655
Li10 Li12 Si2 66.70(4) 11_565 2_664
Li10 Li12 Si2 66.70(4) 8_655 2_664
Li10 Li12 Li8 109.17(4) 11_565 9
Li10 Li12 Li8 109.17(4) 8_655 9
Si2 Li12 Li8 173.07(7) 2_664 9
Li10 Li12 Si4 69.64(4) 11_565 58
Li10 Li12 Si4 69.64(4) 8_655 58
Si2 Li12 Si4 111.82(5) 2_664 58
Li8 Li12 Si4 61.26(4) 9 58
Li10 Li12 Li1 109.55(5) 11_565 .
Li10 Li12 Li1 109.55(5) 8_655 .
Si2 Li12 Li1 66.83(5) 2_664 .
Li8 Li12 Li1 120.09(7) 9 .
Si4 Li12 Li1 178.65(7) 58 .
Li10 Li12 Li9 77.59(3) 11_565 9
Li10 Li12 Li9 170.60(6) 8_655 9
Si2 Li12 Li9 116.79(3) 2_664 9
Li8 Li12 Li9 66.39(3) 9 9
Si4 Li12 Li9 101.18(3) 58 9
Li1 Li12 Li9 79.60(4) . 9
Li10 Li12 Li9 170.60(6) 11_565 5
Li10 Li12 Li9 77.59(3) 8_655 5
Si2 Li12 Li9 116.79(3) 2_664 5
Li8 Li12 Li9 66.39(3) 9 5
Si4 Li12 Li9 101.18(3) 58 5
Li1 Li12 Li9 79.60(4) . 5
Li9 Li12 Li9 106.90(7) 9 5
Li10 Li12 Si1 131.59(4) 11_565 .
Li10 Li12 Si1 131.59(4) 8_655 .
Si2 Li12 Si1 125.55(4) 2_664 .
Li8 Li12 Si1 61.37(4) 9 .
Si4 Li12 Si1 122.63(4) 58 .
Li1 Li12 Si1 58.72(5) . .
Li9 Li12 Si1 54.64(3) 9 .
Li9 Li12 Si1 54.64(3) 5 .
Li10 Li12 Li7 122.59(5) 11_565 .
Li10 Li12 Li7 56.68(3) 8_655 .
Si2 Li12 Li7 56.23(2) 2_664 .
Li8 Li12 Li7 126.89(4) 9 .
Si4 Li12 Li7 125.46(4) 58 .
Li1 Li12 Li7 53.94(3) . .
Li9 Li12 Li7 132.71(5) 9 .
Li9 Li12 Li7 60.62(3) 5 .
Si1 Li12 Li7 89.76(3) . .
Li10 Li12 Li7 56.68(3) 11_565 5
Li10 Li12 Li7 122.59(5) 8_655 5
Si2 Li12 Li7 56.24(2) 2_664 5
Li8 Li12 Li7 126.89(4) 9 5
Si4 Li12 Li7 125.46(4) 58 5
Li1 Li12 Li7 53.94(3) . 5
Li9 Li12 Li7 60.62(3) 9 5
Li9 Li12 Li7 132.71(5) 5 5
Si1 Li12 Li7 89.76(3) . 5
Li7 Li12 Li7 93.35(6) . 5
Li10 Li12 Li6 48.42(4) 11_565 2_664
Li10 Li12 Li6 48.42(4) 8_655 2_664
Si2 Li12 Li6 55.02(4) 2_664 2_664
Li8 Li12 Li6 118.05(5) 9 2_664
Si4 Li12 Li6 56.79(3) 58 2_664
Li1 Li12 Li6 121.86(6) . 2_664
Li9 Li12 Li6 125.26(3) 9 2_664
Li9 Li12 Li6 125.26(3) 5 2_664
Si1 Li12 Li6 179.42(5) . 2_664
Li7 Li12 Li6 90.64(4) . 2_664
Li7 Li12 Li6 90.64(4) 5 2_664
Li1 Li13 Li1 109.5 . 4
Li1 Li13 Li1 109.5 . 3
Li1 Li13 Li1 109.5 4 3
Li1 Li13 Li1 109.5 . 2
Li1 Li13 Li1 109.5 4 2
Li1 Li13 Li1 109.5 3 2
Li1 Li13 Si2 180.00(7) . 1_444
Li1 Li13 Si2 70.5 4 1_444
Li1 Li13 Si2 70.5 3 1_444
Li1 Li13 Si2 70.5 2 1_444
Li1 Li13 Si2 70.5 . 3_646
Li1 Li13 Si2 70.5 4 3_646
Li1 Li13 Si2 180.00(7) 3 3_646
Li1 Li13 Si2 70.5 2 3_646
Si2 Li13 Si2 109.5 1_444 3_646
Li1 Li13 Si2 70.5 . 4_466
Li1 Li13 Si2 180.00(7) 4 4_466
Li1 Li13 Si2 70.5 3 4_466
Li1 Li13 Si2 70.5 2 4_466
Si2 Li13 Si2 109.5 1_444 4_466
Si2 Li13 Si2 109.5 3_646 4_466
Li1 Li13 Si2 70.5 . 2_664
Li1 Li13 Si2 70.5 4 2_664
Li1 Li13 Si2 70.5 3 2_664
Li1 Li13 Si2 180.00(7) 2 2_664
Si2 Li13 Si2 109.5 1_444 2_664
Si2 Li13 Si2 109.5 3_646 2_664
Si2 Li13 Si2 109.5 4_466 2_664
Li1 Li13 Li7 54.7 . .
Li1 Li13 Li7 54.736(1) 4 .
Li1 Li13 Li7 125.3 3 .
Li1 Li13 Li7 125.3 2 .
Si2 Li13 Li7 125.3 1_444 .
Si2 Li13 Li7 54.7 3_646 .
Si2 Li13 Li7 125.3 4_466 .
Si2 Li13 Li7 54.7 2_664 .
Li1 Li13 Li7 125.3 . 10
Li1 Li13 Li7 54.7 4 10
Li1 Li13 Li7 54.7 3 10
Li1 Li13 Li7 125.3 2 10
Si2 Li13 Li7 54.7 1_444 10
Si2 Li13 Li7 125.3 3_646 10
Si2 Li13 Li7 125.3 4_466 10
Si2 Li13 Li7 54.7 2_664 10
Li7 Li13 Li7 90.0 . 10
Li1 Li13 Li7 125.3 . 2
Li1 Li13 Li7 125.3 4 2
Li1 Li13 Li7 54.7 3 2
Li1 Li13 Li7 54.7 2 2
Si2 Li13 Li7 54.7 1_444 2
Si2 Li13 Li7 125.3 3_646 2
Si2 Li13 Li7 54.7 4_466 2
Si2 Li13 Li7 125.3 2_664 2
Li7 Li13 Li7 180.0 . 2
Li7 Li13 Li7 90.0 10 2
Li1 Li13 Li7 54.7 . 5
Li1 Li13 Li7 125.3 4 5
Li1 Li13 Li7 54.7 3 5
Li1 Li13 Li7 125.3 2 5
Si2 Li13 Li7 125.3 1_444 5
Si2 Li13 Li7 125.3 3_646 5
Si2 Li13 Li7 54.7 4_466 5
Si2 Li13 Li7 54.7 2_664 5
Li7 Li13 Li7 90.0 . 5
Li7 Li13 Li7 90.0 10 5
Li7 Li13 Li7 90.0 2 5

loop_
_geom_bond_atom_site_label_1
_geom_bond_atom_site_label_2
_geom_bond_distance
_geom_bond_site_symmetry_2
Si1 Li9 2.6364(10) 9
Si1 Li9 2.6364(10) 5
Si1 Li9 2.6364(10) .
Si1 Li1 2.768(2) .
Si1 Li2 2.8459(5) 28
Si1 Li2 2.8459(5) 74
Si1 Li2 2.8459(4) 51
Si1 Li8 2.8589(9) 9
Si1 Li8 2.8589(9) 5
Si1 Li8 2.8590(9) .
Si1 Li12 2.9287(14) .
Si1 Li12 2.9287(14) 9
Si2 Li12 2.6515(11) 10_666
Si2 Li12 2.6515(11) 6_666
Si2 Li12 2.6515(11) 2_666
Si2 Li13 2.6950(3) 1_666
Si2 Li7 2.7087(8) 10_666
Si2 Li7 2.7087(8) 2_666
Si2 Li7 2.7087(8) 6_666
Si2 Li6 2.7441(18) .
Si2 Li10 2.8942(10) 2_665
Si2 Li10 2.8942(11) 6_566
Si2 Li10 2.8942(11) 10_656
Si2 Li1 2.9487(10) 4_666
Si3 Li9 2.6371(11) 6
Si3 Li9 2.6371(11) 5
Si3 Li4 2.72281(18) 27_645
Si3 Li4 2.72281(18) 26_654
Si3 Li3 2.8171(5) 28
Si3 Li3 2.8171(5) 25_544
Si3 Li10 2.8385(12) 8_655
Si3 Li10 2.8385(12) 7_655
Si3 Li7 2.8593(14) .
Si3 Li11 2.9489(6) 84
Si3 Li11 2.9489(6) 51
Si3 Li11 2.9489(6) 50_554
Si4 Li12 2.6644(11) 56
Si4 Li12 2.6644(11) 79
Si4 Li11 2.6771(9) 5
Si4 Li11 2.6771(9) 30
Si4 Li8 2.7096(16) 74
Si4 Li5 2.73923(17) 4_566
Si4 Li5 2.73922(17) 25_544
Si4 Li6 2.8263(5) 75_646
Si4 Li6 2.8263(5) 50_664
Si4 Li10 3.0135(8) 76_556
Si4 Li10 3.0135(8) 59_565
Si4 Li10 3.0135(8) 81_545
Li1 Li13 2.395(2) .
Li1 Li7 2.6259(11) .
Li1 Li7 2.6260(11) 9
Li1 Li7 2.6260(11) 5
Li1 Li12 2.7022(15) .
Li1 Li12 2.7022(15) 9
Li1 Li12 2.7022(14) 5
Li1 Si2 2.9486(10) 2_664
Li1 Si2 2.9486(10) 4_466
Li1 Si2 2.9486(10) 3_646
Li1 Li9 3.5300(19) 5
Li2 Li8 2.6728(14) 58
Li2 Li8 2.6728(14) 30
Li2 Li8 2.6728(14) 74
Li2 Li2 2.788(3) 28
Li2 Li2 2.788(3) 74
Li2 Li2 2.788(3) 51
Li2 Si1 2.8458(5) 74
Li2 Si1 2.8458(5) 28
Li2 Si1 2.8458(5) 51
Li2 Li9 2.9117(16) 58
Li2 Li9 2.9117(16) 74
Li2 Li9 2.9117(16) 30
Li3 Li4 2.6787(18) 4_566
Li3 Li4 2.6787(18) 3_656
Li3 Li4 2.6787(18) 2_665
Li3 Li11 2.7049(9) 58
Li3 Li11 2.7049(10) 30
Li3 Li11 2.7049(10) 74
Li3 Si3 2.8171(5) 81
Li3 Si3 2.8171(5) 53
Li3 Si3 2.8171(5) 25
Li3 Li9 2.9208(16) 74
Li3 Li9 2.9208(16) 58
Li3 Li9 2.9208(16) 30
Li4 Li11 2.6753(15) 57
Li4 Li11 2.6753(15) 29
Li4 Li11 2.6753(15) 73
Li4 Li3 2.6788(18) 4_566
Li4 Li3 2.6788(18) 2_665
Li4 Li3 2.6788(18) 3_656
Li4 Si3 2.72279(18) 26_655
Li4 Si3 2.72279(18) 54_565
Li4 Si3 2.72279(18) 82_556
Li4 Li4 3.015(3) 2_665
Li4 Li4 3.015(3) 4_566
Li4 Li4 3.015(3) 3_656
Li5 Si4 2.73924(17) 81
Li5 Si4 2.73924(17) 25
Li5 Si4 2.73924(17) 53
Li5 Li6 2.7456(15) 28_566
Li5 Li6 2.7456(15) 51_656
Li5 Li6 2.7456(15) 74_665
Li5 Li10 2.9098(15) 57
Li5 Li10 2.9098(15) 29
Li5 Li10 2.9098(15) 73
Li5 Li11 3.2284(16) 57
Li5 Li11 3.2284(17) 29
Li5 Li11 3.2284(16) 73
Li6 Li10 2.4409(15) 10_656
Li6 Li10 2.4409(15) 6_566
Li6 Li10 2.4409(15) 2_665
Li6 Li5 2.7456(15) 28_566
Li6 Li5 2.7456(15) 74_665
Li6 Li5 2.7456(15) 51_656
Li6 Si4 2.8263(5) 34_656
Li6 Si4 2.8263(5) 78_566
Li6 Si4 2.8263(5) 50_665
Li6 Li12 3.1963(16) 10_666
Li6 Li12 3.1963(16) 2_666
Li7 Li1 2.6259(11) 4
Li7 Si2 2.7086(8) 3_646
Li7 Si2 2.7086(8) 2_664
Li7 Li10 2.7145(13) 8_655
Li7 Li10 2.7145(13) 7_655
Li7 Li9 2.9641(16) 5
Li7 Li9 2.9641(16) 6
Li7 Li12 3.0478(6) .
Li7 Li12 3.0478(6) 11
Li7 Li12 3.0478(6) 9
Li8 Li12 2.6540(12) 5
Li8 Li12 2.6540(12) 30
Li8 Li2 2.6729(14) 51
Li8 Li2 2.6729(14) 74
Li8 Si4 2.7095(16) 74
Li8 Si1 2.8589(9) 28
Li8 Li9 2.9950(7) .
Li8 Li9 2.9951(7) 28
Li8 Li9 2.9951(7) 35
Li8 Li9 2.9951(7) 9
Li8 Li11 3.0659(14) 56
Li9 Si3 2.6372(11) 9
Li9 Li12 2.8111(10) 9
Li9 Li12 2.8111(10) 5
Li9 Li11 2.8446(9) 35
Li9 Li11 2.8446(9) 56
Li9 Li2 2.9116(16) 74
Li9 Li3 2.9207(16) 74
Li9 Li7 2.9641(16) 9
Li9 Li8 2.9950(7) 5
Li9 Li10 3.4018(10) 4_556
Li10 Li6 2.4409(15) 2_665
Li10 Li12 2.6129(10) 11_556
Li10 Li12 2.6129(10) 8_556
Li10 Li11 2.6746(9) 33_545
Li10 Li11 2.6746(9) 53_455
Li10 Li7 2.7145(13) 10_556
Li10 Si3 2.8385(12) 10_556
Li10 Si2 2.8942(10) 2_665
Li10 Li5 2.9098(15) 73_445
Li10 Si4 3.0135(8) 49_455
Li10 Si4 3.0135(8) 29_545
Li10 Li9 3.4018(10) 3_556
Li11 Li10 2.6745(9) 33_545
Li11 Li10 2.6745(9) 53_455
Li11 Li4 2.6753(15) 73_445
Li11 Si4 2.6770(9) 9
Li11 Li3 2.7050(9) 74
Li11 Li9 2.8447(9) 35
Li11 Li9 2.8447(9) 56
Li11 Si3 2.9490(6) 50
Li11 Si3 2.9490(6) 30
Li11 Li8 3.0660(14) 58
Li11 Li5 3.2283(16) 73_445
Li11 Li12 3.4194(10) 28
Li12 Li10 2.6129(10) 11_565
Li12 Li10 2.6129(10) 8_655
Li12 Si2 2.6515(11) 2_664
Li12 Li8 2.6541(12) 9
Li12 Si4 2.6644(11) 58
Li12 Li9 2.8110(10) 9
Li12 Li9 2.8110(10) 5
Li12 Li7 3.0478(6) 5
Li12 Li6 3.1963(16) 2_664
Li13 Li1 2.395(2) 4
Li13 Li1 2.395(2) 3
Li13 Li1 2.395(2) 2
Li13 Si2 2.6949(3) 1_444
Li13 Si2 2.6949(3) 3_646
Li13 Si2 2.6949(3) 4_466
Li13 Si2 2.6949(3) 2_664
Li13 Li7 3.1355(14) 10
Li13 Li7 3.1355(14) 2
Li13 Li7 3.1355(14) 5
